data_7714130
loop_
_publ_author_name
'Gitlina, Anastasiia Yu.'
'Petrovskii, Stanislav'
'Luginin, Maksim'
'Melnikov, Alexei S.'
'Rychagova, Elena A.'
'Ketkov, Sergey Yu.'
'Grachova, Elena V.'

_publ_section_title
;
 X/Y Platinum(II) complexes: some features of supramolecular assembly via
 halogen bonding
;
_journal_name_full 'Dalton Transactions'
_journal_paper_doi 10.1039/D3DT02970K
_journal_year 2023
_chemical_formula_moiety 'C18 H12 Cl I N2 Pt S'
_chemical_formula_sum 'C18 H12 Cl I N2 Pt S'
_chemical_formula_weight 645.80
_space_group_crystal_system orthorhombic
_space_group_IT_number 61
_space_group_name_Hall '-P 2ac 2ab'
_space_group_name_H-M_alt 'P b c a'
_atom_sites_solution_hydrogens geom
_atom_sites_solution_primary dual
_audit_creation_date 2023-04-07
_audit_creation_method
;
Olex2 1.5
(compiled 2023.03.06 svn.rbb2c1857 for OlexSys, GUI svn.r6748)
;
_audit_update_record
;
2023-04-07 deposited with the CCDC.	2023-10-06 downloaded from the CCDC.
;
_cell_angle_alpha 90
_cell_angle_beta 90
_cell_angle_gamma 90
_cell_formula_units_Z 8
_cell_length_a 16.2664(3)
_cell_length_b 9.3324(2)
_cell_length_c 23.3511(5)
_cell_measurement_reflns_used 18713
_cell_measurement_temperature 100(2)
_cell_measurement_theta_max 32.0060
_cell_measurement_theta_min 3.0510
_cell_volume 3544.80(13)
_computing_cell_refinement
;
CrysAlisPro, Agilent Technologies,
Version 1.171.36.32 (release 02-08-2013 CrysAlis171 .NET)
(compiled Aug  2 2013,16:46:58)
;
_computing_data_collection
;
CrysAlisPro, Agilent Technologies,
Version 1.171.36.32 (release 02-08-2013 CrysAlis171 .NET)
(compiled Aug  2 2013,16:46:58)
;
_computing_data_reduction
;
CrysAlisPro, Agilent Technologies,
Version 1.171.36.32 (release 02-08-2013 CrysAlis171 .NET)
(compiled Aug  2 2013,16:46:58)
;
_computing_molecular_graphics 'Olex2 1.5 (Dolomanov et al., 2009)'
_computing_publication_material 'Olex2 1.5 (Dolomanov et al., 2009)'
_computing_structure_refinement 'SHELXL 2014/7 (Sheldrick, 2015)'
_computing_structure_solution 'SHELXT 2014/5 (Sheldrick, 2014)'
_diffrn_ambient_temperature 100(2)
_diffrn_detector_area_resol_mean 16.2096
_diffrn_measured_fraction_theta_full 0.998
_diffrn_measured_fraction_theta_max 0.998
_diffrn_measurement_details
;
#__ type_ start__ end____ width___ exp.time_
  1 omega  -83.00  -51.00   1.0000   38.8100
omega____ theta____ kappa____ phi______ frames
    -      -25.4311  -19.0000 -120.0000 32

#__ type_ start__ end____ width___ exp.time_
  2 omega   -6.00   19.00   1.0000   38.8100
omega____ theta____ kappa____ phi______ frames
    -      -25.4311  -19.0000 -120.0000 25

#__ type_ start__ end____ width___ exp.time_
  3 omega  -91.00  -49.00   1.0000   38.8100
omega____ theta____ kappa____ phi______ frames
    -      -25.4311 -178.0000   30.0000 42

#__ type_ start__ end____ width___ exp.time_
  4 omega  -71.00    1.00   1.0000   38.8100
omega____ theta____ kappa____ phi______ frames
    -      -25.4311  -77.0000  -30.0000 72

#__ type_ start__ end____ width___ exp.time_
  5 omega  -19.00    7.00   1.0000   38.8100
omega____ theta____ kappa____ phi______ frames
    -      -25.4311  -86.0000   21.0000 26

#__ type_ start__ end____ width___ exp.time_
  6 omega   50.00   76.00   1.0000   38.8100
omega____ theta____ kappa____ phi______ frames
    -       26.3686   19.0000  150.0000 26

#__ type_ start__ end____ width___ exp.time_
  7 omega  -18.00   31.00   1.0000   38.8100
omega____ theta____ kappa____ phi______ frames
    -       26.3686   19.0000  150.0000 49

#__ type_ start__ end____ width___ exp.time_
  8 omega  -24.00    2.00   1.0000   38.8100
omega____ theta____ kappa____ phi______ frames
    -      -25.4311  -77.0000 -150.0000 26

#__ type_ start__ end____ width___ exp.time_
  9 omega  -96.00  -39.00   1.0000   38.8100
omega____ theta____ kappa____ phi______ frames
    -      -25.4311  -77.0000 -150.0000 57

#__ type_ start__ end____ width___ exp.time_
 10 omega   75.00  101.00   1.0000   38.8100
omega____ theta____ kappa____ phi______ frames
    -       26.3686  178.0000 -180.0000 26

#__ type_ start__ end____ width___ exp.time_
 11 omega  -45.00  -19.00   1.0000   38.8100
omega____ theta____ kappa____ phi______ frames
    -      -25.4311   77.0000  -30.0000 26

#__ type_ start__ end____ width___ exp.time_
 12 omega   17.00   43.00   1.0000   38.8100
omega____ theta____ kappa____ phi______ frames
    -      -25.4311   57.0000   60.0000 26

#__ type_ start__ end____ width___ exp.time_
 13 omega   11.00   37.00   1.0000   38.8100
omega____ theta____ kappa____ phi______ frames
    -      -25.4311   77.0000  -30.0000 26

#__ type_ start__ end____ width___ exp.time_
 14 omega  -41.00  -15.00   1.0000   38.8100
omega____ theta____ kappa____ phi______ frames
    -      -25.4311   57.0000   60.0000 26

#__ type_ start__ end____ width___ exp.time_
 15 omega   40.00   96.00   1.0000   38.8100
omega____ theta____ kappa____ phi______ frames
    -       26.3686 -178.0000  -30.0000 56

#__ type_ start__ end____ width___ exp.time_
 16 omega   23.00   92.00   1.0000   38.8100
omega____ theta____ kappa____ phi______ frames
    -       26.3686   57.0000  120.0000 69

#__ type_ start__ end____ width___ exp.time_
 17 omega   50.00   87.00   1.0000   38.8100
omega____ theta____ kappa____ phi______ frames
    -       26.3686    0.0000   60.0000 37

#__ type_ start__ end____ width___ exp.time_
 18 omega  -31.00   -5.00   1.0000   38.8100
omega____ theta____ kappa____ phi______ frames
    -       26.3686    0.0000   60.0000 26
;
_diffrn_measurement_device_type 'Xcalibur, Eos'
_diffrn_measurement_method '\w scans'
_diffrn_orient_matrix_UB_11 0.0061075000
_diffrn_orient_matrix_UB_12 0.0732518000
_diffrn_orient_matrix_UB_13 0.0068782000
_diffrn_orient_matrix_UB_21 0.0383185000
_diffrn_orient_matrix_UB_22 -0.0011421000
_diffrn_orient_matrix_UB_23 -0.0144923000
_diffrn_orient_matrix_UB_31 -0.0198967000
_diffrn_orient_matrix_UB_32 0.0201941000
_diffrn_orient_matrix_UB_33 -0.0257986000
_diffrn_radiation_monochromator graphite
_diffrn_radiation_type 'Mo K\a'
_diffrn_radiation_wavelength 0.71073
_diffrn_reflns_av_R_equivalents 0.0368
_diffrn_reflns_av_unetI/netI 0.0153
_diffrn_reflns_Laue_measured_fraction_full 0.998
_diffrn_reflns_Laue_measured_fraction_max 0.998
_diffrn_reflns_limit_h_max 20
_diffrn_reflns_limit_h_min -20
_diffrn_reflns_limit_k_max 11
_diffrn_reflns_limit_k_min -11
_diffrn_reflns_limit_l_max 28
_diffrn_reflns_limit_l_min -28
_diffrn_reflns_number 38676
_diffrn_reflns_point_group_measured_fraction_full 0.998
_diffrn_reflns_point_group_measured_fraction_max 0.998
_diffrn_reflns_theta_full 25.242
_diffrn_reflns_theta_max 25.998
_diffrn_reflns_theta_min 2.663
_diffrn_source 'Enhance (Mo) X-ray Source'
_exptl_absorpt_coefficient_mu 9.929
_exptl_absorpt_correction_T_max 1.00000
_exptl_absorpt_correction_T_min 0.45290
_exptl_absorpt_correction_type multi-scan
_exptl_absorpt_process_details
;
CrysAlisPro, Agilent Technologies,
Version 1.171.36.32 (release 02-08-2013 CrysAlis171 .NET)
(compiled Aug  2 2013,16:46:58)
Empirical absorption correction using spherical harmonics,
 implemented in SCALE3 ABSPACK scaling algorithm.
;
_exptl_crystal_colour yellow
_exptl_crystal_colour_primary yellow
_exptl_crystal_density_diffrn 2.420
_exptl_crystal_description block
_exptl_crystal_F_000 2384
_exptl_crystal_size_max 0.2
_exptl_crystal_size_mid 0.15
_exptl_crystal_size_min 0.05
_refine_diff_density_max 0.927
_refine_diff_density_min -0.407
_refine_diff_density_rms 0.099
_refine_ls_extinction_method none
_refine_ls_goodness_of_fit_ref 1.148
_refine_ls_hydrogen_treatment refU
_refine_ls_matrix_type full
_refine_ls_number_parameters 229
_refine_ls_number_reflns 3470
_refine_ls_number_restraints 0
_refine_ls_restrained_S_all 1.148
_refine_ls_R_factor_all 0.0193
_refine_ls_R_factor_gt 0.0173
_refine_ls_shift/su_max 0.002
_refine_ls_shift/su_mean 0.000
_refine_ls_structure_factor_coef Fsqd
_refine_ls_weighting_details 'w=1/[\s^2^(Fo^2^)+(0.0125P)^2^+7.6470P] where P=(Fo^2^+2Fc^2^)/3'
_refine_ls_weighting_scheme calc
_refine_ls_wR_factor_gt 0.0372
_refine_ls_wR_factor_ref 0.0379
_reflns_Friedel_coverage 0.000
_reflns_number_gt 3279
_reflns_number_total 3470
_reflns_threshold_expression 'I > 2\s(I)'
_cod_data_source_file d3dt02970k3.cif
_cod_data_source_block 11791-13692_pt4cl
_cod_database_code 7714130
_shelx_shelxl_version_number 2014/7
_chemical_oxdiff_formula 'S I Cl Pt N2 C10'
_shelx_space_group_comment
;
The symmetry employed for this shelxl refinement is uniquely defined
by the following loop, which should always be used as a source of
symmetry information in preference to the above space-group names.
They are only intended as comments.
;
_shelx_estimated_absorpt_t_max 0.637
_shelx_estimated_absorpt_t_min 0.241
_olex2_refinement_description
;
1.a Aromatic/amide H refined with riding coordinates:
 C2(H2), C11(H11), C1(H1), C8(H8), C4(H4), C9(H9), C10(H10), C12(H12), C3(H3),
 C5(H5), C6(H6), C7(H7)
;
_olex2_submission_special_instructions 'No special instructions were received'

loop_
_space_group_symop_operation_xyz
'x, y, z'
'-x+1/2, -y, z+1/2'
'x+1/2, -y+1/2, -z'
'-x, y+1/2, -z+1/2'
'-x, -y, -z'
'x-1/2, y, -z-1/2'
'-x-1/2, y-1/2, z'
'x, -y-1/2, z-1/2'

loop_
_atom_site_label
_atom_site_type_symbol
_atom_site_fract_x
_atom_site_fract_y
_atom_site_fract_z
_atom_site_U_iso_or_equiv
_atom_site_adp_type
_atom_site_occupancy
_atom_site_site_symmetry_order
_atom_site_calc_flag
_atom_site_refinement_flags_posn
_atom_site_refinement_flags_adp
_atom_site_refinement_flags_occupancy
_atom_site_disorder_assembly
_atom_site_disorder_group
Pt1 Pt 0.55897(2) 0.66349(2) 0.39826(2) 0.01306(4) Uani 1 1 d . . . . .
I1 I 0.86499(2) 0.59123(2) 0.19791(2) 0.02060(6) Uani 1 1 d . . . . .
Cl1 Cl 0.60841(5) 0.89262(9) 0.42587(3) 0.01861(17) Uani 1 1 d . . . . .
S1 S 0.55250(5) 0.34309(9) 0.33449(4) 0.01919(18) Uani 1 1 d . . . . .
N1 N 0.46185(17) 0.6563(3) 0.45222(11) 0.0151(6) Uani 1 1 d . . . . .
N2 N 0.65062(17) 0.6528(3) 0.34015(11) 0.0142(6) Uani 1 1 d . . . . .
C13 C 0.4168(2) 0.5312(4) 0.45173(13) 0.0149(7) Uani 1 1 d . . . . .
C14 C 0.4506(2) 0.4251(4) 0.41270(14) 0.0148(7) Uani 1 1 d . . . . .
C17 C 0.5176(2) 0.4718(4) 0.38191(13) 0.0160(7) Uani 1 1 d . . . . .
C2 C 0.3673(2) 0.7597(4) 0.51878(14) 0.0207(7) Uani 1 1 d . . . . .
H2 H 0.3516 0.8388 0.5419 0.034(12) Uiso 1 1 calc R . . . .
C11 C 0.7226(2) 0.5914(4) 0.35346(14) 0.0197(7) Uani 1 1 d . . . . .
H11 H 0.7305 0.5576 0.3914 0.018(10) Uiso 1 1 calc R . . . .
C15 C 0.4252(2) 0.2793(4) 0.39890(14) 0.0174(7) Uani 1 1 d . . . . .
C1 C 0.4376(2) 0.7658(4) 0.48541(14) 0.0182(7) Uani 1 1 d . . . . .
H1 H 0.4698 0.8506 0.4860 0.016(9) Uiso 1 1 calc R . . . .
C16 C 0.4768(2) 0.2210(4) 0.35592(14) 0.0191(7) Uani 1 1 d . . . . .
C8 C 0.4666(2) 0.0837(4) 0.33505(17) 0.0257(8) Uani 1 1 d . . . . .
H8 H 0.5022 0.0468 0.3063 0.034(12) Uiso 1 1 calc R . . . .
C4 C 0.3458(2) 0.5211(4) 0.48468(14) 0.0189(7) Uani 1 1 d . . . . .
H4 H 0.3146 0.4350 0.4845 0.018(9) Uiso 1 1 calc R . . . .
C9 C 0.6408(2) 0.7047(4) 0.28696(14) 0.0195(7) Uani 1 1 d . . . . .
H9 H 0.5908 0.7516 0.2775 0.027(10) Uiso 1 1 calc R . . . .
C10 C 0.7011(2) 0.6924(4) 0.24538(14) 0.0193(7) Uani 1 1 d . . . . .
H10 H 0.6926 0.7297 0.2080 0.027(11) Uiso 1 1 calc R . . . .
C18 C 0.7738(2) 0.6250(4) 0.25931(14) 0.0158(7) Uani 1 1 d . . . . .
C12 C 0.7854(2) 0.5753(4) 0.31468(14) 0.0203(7) Uani 1 1 d . . . . .
H12 H 0.8356 0.5310 0.3255 0.013(9) Uiso 1 1 calc R . . . .
C3 C 0.3205(2) 0.6361(4) 0.51772(14) 0.0205(7) Uani 1 1 d . . . . .
H3 H 0.2714 0.6301 0.5395 0.023(10) Uiso 1 1 calc R . . . .
C5 C 0.3621(2) 0.1932(4) 0.41981(15) 0.0224(8) Uani 1 1 d . . . . .
H5 H 0.3261 0.2290 0.4485 0.021(10) Uiso 1 1 calc R . . . .
C6 C 0.3519(3) 0.0559(4) 0.39903(17) 0.0285(9) Uani 1 1 d . . . . .
H6 H 0.3088 -0.0021 0.4138 0.031(11) Uiso 1 1 calc R . . . .
C7 C 0.4034(3) 0.0011(4) 0.35696(17) 0.0292(9) Uani 1 1 d . . . . .
H7 H 0.3951 -0.0935 0.3432 0.037(12) Uiso 1 1 calc R . . . .

loop_
_atom_site_aniso_label
_atom_site_aniso_U_11
_atom_site_aniso_U_22
_atom_site_aniso_U_33
_atom_site_aniso_U_23
_atom_site_aniso_U_13
_atom_site_aniso_U_12
Pt1 0.00998(7) 0.01954(7) 0.00967(7) 0.00094(5) 0.00017(5) 0.00097(5)
I1 0.02097(12) 0.02431(12) 0.01651(11) 0.00205(9) 0.00782(9) 0.00469(10)
Cl1 0.0161(4) 0.0225(4) 0.0173(4) -0.0019(3) 0.0017(3) -0.0040(3)
S1 0.0154(4) 0.0223(4) 0.0199(4) -0.0036(3) 0.0025(3) 0.0021(4)
N1 0.0125(14) 0.0209(14) 0.0118(13) 0.0026(11) -0.0014(11) 0.0019(12)
N2 0.0127(14) 0.0175(14) 0.0123(13) 0.0010(11) -0.0005(11) -0.0007(11)
C13 0.0143(16) 0.0214(17) 0.0091(15) 0.0046(13) -0.0021(13) 0.0030(14)
C14 0.0122(16) 0.0217(17) 0.0106(15) -0.0001(13) -0.0032(12) 0.0014(14)
C17 0.0142(16) 0.0228(17) 0.0110(15) 0.0000(13) -0.0021(13) 0.0029(14)
C2 0.0223(18) 0.0237(18) 0.0161(17) -0.0006(14) 0.0021(14) 0.0059(16)
C11 0.0177(17) 0.0291(19) 0.0123(16) 0.0047(15) -0.0013(13) 0.0025(15)
C15 0.0184(17) 0.0184(17) 0.0153(16) 0.0025(14) -0.0043(14) 0.0028(14)
C1 0.0191(17) 0.0223(18) 0.0130(16) -0.0001(14) -0.0003(13) 0.0014(15)
C16 0.0154(16) 0.0244(18) 0.0174(17) 0.0006(14) -0.0022(14) 0.0016(15)
C8 0.023(2) 0.0238(19) 0.030(2) -0.0018(16) -0.0006(16) 0.0039(16)
C4 0.0164(17) 0.0232(18) 0.0172(17) 0.0056(14) 0.0005(14) -0.0008(15)
C9 0.0197(18) 0.0239(18) 0.0150(16) -0.0001(14) 0.0003(14) 0.0074(15)
C10 0.0224(18) 0.0220(18) 0.0136(16) 0.0028(14) 0.0015(14) 0.0028(15)
C18 0.0152(17) 0.0169(16) 0.0154(16) -0.0018(13) 0.0052(13) -0.0030(13)
C12 0.0142(17) 0.0283(19) 0.0185(17) 0.0049(15) -0.0014(14) 0.0024(15)
C3 0.0148(17) 0.0306(19) 0.0160(17) 0.0073(14) 0.0045(14) 0.0054(15)
C5 0.0227(19) 0.0270(19) 0.0175(17) 0.0053(15) 0.0015(15) 0.0001(16)
C6 0.029(2) 0.025(2) 0.031(2) 0.0070(17) 0.0010(17) -0.0066(17)
C7 0.035(2) 0.0192(19) 0.034(2) -0.0001(17) -0.0042(18) 0.0005(17)

loop_
_atom_type_symbol
_atom_type_description
_atom_type_scat_dispersion_real
_atom_type_scat_dispersion_imag
_atom_type_scat_source
C C 0.0033 0.0016 'International Tables Vol C Tables 4.2.6.8 and 6.1.1.4'
H H 0.0000 0.0000 'International Tables Vol C Tables 4.2.6.8 and 6.1.1.4'
Cl Cl 0.1484 0.1585 'International Tables Vol C Tables 4.2.6.8 and 6.1.1.4'
I I -0.4742 1.8119 'International Tables Vol C Tables 4.2.6.8 and 6.1.1.4'
N N 0.0061 0.0033 'International Tables Vol C Tables 4.2.6.8 and 6.1.1.4'
Pt Pt -1.7033 8.3905 'International Tables Vol C Tables 4.2.6.8 and 6.1.1.4'
S S 0.1246 0.1234 'International Tables Vol C Tables 4.2.6.8 and 6.1.1.4'

loop_
_geom_angle_atom_site_label_1
_geom_angle_atom_site_label_2
_geom_angle_atom_site_label_3
_geom_angle
_geom_angle_site_symmetry_1
_geom_angle_site_symmetry_3
_geom_angle_publ_flag
N1 Pt1 Cl1 97.20(8) . . ?
N2 Pt1 Cl1 88.67(8) . . ?
N2 Pt1 N1 173.98(11) . . ?
C17 Pt1 Cl1 175.54(9) . . ?
C17 Pt1 N1 79.75(12) . . ?
C17 Pt1 N2 94.46(12) . . ?
C17 S1 C16 92.19(17) . . ?
C13 N1 Pt1 116.0(2) . . ?
C1 N1 Pt1 124.4(2) . . ?
C1 N1 C13 119.6(3) . . ?
C11 N2 Pt1 120.7(2) . . ?
C11 N2 C9 118.2(3) . . ?
C9 N2 Pt1 121.1(2) . . ?
N1 C13 C14 112.4(3) . . ?
N1 C13 C4 119.6(3) . . ?
C4 C13 C14 127.9(3) . . ?
C13 C14 C15 131.8(3) . . ?
C17 C14 C13 114.3(3) . . ?
C17 C14 C15 113.9(3) . . ?
S1 C17 Pt1 130.53(19) . . ?
C14 C17 Pt1 117.5(2) . . ?
C14 C17 S1 112.0(3) . . ?
C1 C2 H2 120.7 . . ?
C3 C2 H2 120.7 . . ?
C3 C2 C1 118.6(3) . . ?
N2 C11 H11 118.5 . . ?
N2 C11 C12 122.9(3) . . ?
C12 C11 H11 118.5 . . ?
C16 C15 C14 110.3(3) . . ?
C5 C15 C14 132.1(3) . . ?
C5 C15 C16 117.6(3) . . ?
N1 C1 C2 122.5(3) . . ?
N1 C1 H1 118.8 . . ?
C2 C1 H1 118.8 . . ?
C15 C16 S1 111.7(3) . . ?
C8 C16 S1 126.0(3) . . ?
C8 C16 C15 122.4(3) . . ?
C16 C8 H8 120.8 . . ?
C16 C8 C7 118.4(4) . . ?
C7 C8 H8 120.8 . . ?
C13 C4 H4 119.9 . . ?
C3 C4 C13 120.2(3) . . ?
C3 C4 H4 119.9 . . ?
N2 C9 H9 118.8 . . ?
N2 C9 C10 122.3(3) . . ?
C10 C9 H9 118.8 . . ?
C9 C10 H10 120.7 . . ?
C18 C10 C9 118.7(3) . . ?
C18 C10 H10 120.7 . . ?
C10 C18 I1 121.1(2) . . ?
C10 C18 C12 119.3(3) . . ?
C12 C18 I1 119.6(3) . . ?
C11 C12 C18 118.5(3) . . ?
C11 C12 H12 120.7 . . ?
C18 C12 H12 120.7 . . ?
C2 C3 C4 119.6(3) . . ?
C2 C3 H3 120.2 . . ?
C4 C3 H3 120.2 . . ?
C15 C5 H5 119.9 . . ?
C6 C5 C15 120.1(3) . . ?
C6 C5 H5 119.9 . . ?
C5 C6 H6 119.4 . . ?
C5 C6 C7 121.2(4) . . ?
C7 C6 H6 119.4 . . ?
C8 C7 C6 120.3(4) . . ?
C8 C7 H7 119.8 . . ?
C6 C7 H7 119.8 . . ?

loop_
_geom_bond_atom_site_label_1
_geom_bond_atom_site_label_2
_geom_bond_distance
_geom_bond_site_symmetry_2
_geom_bond_publ_flag
Pt1 Cl1 2.3738(8) . ?
Pt1 N1 2.022(3) . ?
Pt1 N2 2.018(3) . ?
Pt1 C17 1.949(3) . ?
I1 C18 2.086(3) . ?
S1 C17 1.729(3) . ?
S1 C16 1.751(4) . ?
N1 C13 1.379(4) . ?
N1 C1 1.342(4) . ?
N2 C11 1.340(4) . ?
N2 C9 1.343(4) . ?
C13 C14 1.454(5) . ?
C13 C4 1.390(5) . ?
C14 C17 1.377(5) . ?
C14 C15 1.458(5) . ?
C2 H2 0.9500 . ?
C2 C1 1.384(5) . ?
C2 C3 1.382(5) . ?
C11 H11 0.9500 . ?
C11 C12 1.373(5) . ?
C15 C16 1.417(5) . ?
C15 C5 1.391(5) . ?
C1 H1 0.9500 . ?
C16 C8 1.381(5) . ?
C8 H8 0.9500 . ?
C8 C7 1.383(6) . ?
C4 H4 0.9500 . ?
C4 C3 1.384(5) . ?
C9 H9 0.9500 . ?
C9 C10 1.385(5) . ?
C10 H10 0.9500 . ?
C10 C18 1.378(5) . ?
C18 C12 1.386(5) . ?
C12 H12 0.9500 . ?
C3 H3 0.9500 . ?
C5 H5 0.9500 . ?
C5 C6 1.380(5) . ?
C6 H6 0.9500 . ?
C6 C7 1.389(6) . ?
C7 H7 0.9500 . ?

loop_
_geom_torsion_atom_site_label_1
_geom_torsion_atom_site_label_2
_geom_torsion_atom_site_label_3
_geom_torsion_atom_site_label_4
_geom_torsion
_geom_torsion_site_symmetry_1
_geom_torsion_site_symmetry_2
_geom_torsion_site_symmetry_3
_geom_torsion_site_symmetry_4
_geom_torsion_publ_flag
Pt1 N1 C13 C14 1.8(3) . . . . ?
Pt1 N1 C13 C4 -175.7(2) . . . . ?
Pt1 N1 C1 C2 175.4(2) . . . . ?
Pt1 N2 C11 C12 176.8(3) . . . . ?
Pt1 N2 C9 C10 -176.7(3) . . . . ?
I1 C18 C12 C11 -176.3(3) . . . . ?
S1 C16 C8 C7 179.8(3) . . . . ?
N1 C13 C14 C17 -3.2(4) . . . . ?
N1 C13 C14 C15 178.8(3) . . . . ?
N1 C13 C4 C3 0.1(5) . . . . ?
N2 C11 C12 C18 0.2(6) . . . . ?
N2 C9 C10 C18 -0.3(5) . . . . ?
C13 N1 C1 C2 -1.4(5) . . . . ?
C13 C14 C17 Pt1 3.3(4) . . . . ?
C13 C14 C17 S1 -177.8(2) . . . . ?
C13 C14 C15 C16 177.6(3) . . . . ?
C13 C14 C15 C5 -2.4(6) . . . . ?
C13 C4 C3 C2 -1.5(5) . . . . ?
C14 C13 C4 C3 -176.9(3) . . . . ?
C14 C15 C16 S1 0.0(4) . . . . ?
C14 C15 C16 C8 179.6(3) . . . . ?
C14 C15 C5 C6 -179.6(4) . . . . ?
C17 S1 C16 C15 0.3(3) . . . . ?
C17 S1 C16 C8 -179.3(3) . . . . ?
C17 C14 C15 C16 -0.4(4) . . . . ?
C17 C14 C15 C5 179.7(4) . . . . ?
C11 N2 C9 C10 2.3(5) . . . . ?
C15 C14 C17 Pt1 -178.4(2) . . . . ?
C15 C14 C17 S1 0.6(4) . . . . ?
C15 C16 C8 C7 0.3(5) . . . . ?
C15 C5 C6 C7 -0.3(6) . . . . ?
C1 N1 C13 C14 178.8(3) . . . . ?
C1 N1 C13 C4 1.3(5) . . . . ?
C1 C2 C3 C4 1.5(5) . . . . ?
C16 S1 C17 Pt1 178.3(2) . . . . ?
C16 S1 C17 C14 -0.5(3) . . . . ?
C16 C15 C5 C6 0.4(5) . . . . ?
C16 C8 C7 C6 -0.2(6) . . . . ?
C4 C13 C14 C17 174.0(3) . . . . ?
C4 C13 C14 C15 -3.9(6) . . . . ?
C9 N2 C11 C12 -2.2(5) . . . . ?
C9 C10 C18 I1 176.3(3) . . . . ?
C9 C10 C18 C12 -1.8(5) . . . . ?
C10 C18 C12 C11 1.9(5) . . . . ?
C3 C2 C1 N1 -0.1(5) . . . . ?
C5 C15 C16 S1 180.0(3) . . . . ?
C5 C15 C16 C8 -0.4(5) . . . . ?
C5 C6 C7 C8 0.2(6) . . . . ?
